data_2242947
loop_
_publ_author_name
'Yaman, Mavise'
'Dege, Necmi'
'Ayoob, Mzgin M.'
'Hussein, Awaz J.'
'Samad, Mohammed K.'
'Fritsky, Igor O.'

_publ_section_title
;
 Hirshfeld surface analysis and crystal structure of
 <i>N</i>-(2-methoxyphenyl)acetamide
;
_journal_coeditor_code MW2145
_journal_issue 6
_journal_name_full 'Acta Crystallographica Section E'
_journal_page_first 830
_journal_page_last 833
_journal_paper_doi 10.1107/S2056989019006972
_journal_volume 75
_journal_year 2019
_chemical_formula_iupac 'C9 H11 N O2'
_chemical_formula_moiety 'C9 H11 N O2'
_chemical_formula_sum 'C9 H11 N O2'
_chemical_formula_weight 165.19
_chemical_name_systematic
;
<i>N</i>-(2-Methoxyphenyl)acetamide
;
_space_group_crystal_system orthorhombic
_space_group_IT_number 61
_space_group_name_Hall '-P 2ac 2ab'
_space_group_name_H-M_alt 'P b c a'
_symmetry_space_group_name_Hall '-P 2ac 2ab'
_symmetry_space_group_name_H-M 'P b c a'
_atom_sites_solution_hydrogens geom
_audit_creation_method SHELXL-2018/3
_cell_angle_alpha 90
_cell_angle_beta 90
_cell_angle_gamma 90
_cell_formula_units_Z 8
_cell_length_a 9.5115(7)
_cell_length_b 18.7385(19)
_cell_length_c 10.0216(8)
_cell_measurement_reflns_used 26458
_cell_measurement_temperature 296(2)
_cell_measurement_theta_max 28.31
_cell_measurement_theta_min 2.03
_cell_volume 1786.2(3)
_computing_cell_refinement
;
X-AREA (Stoe & Cie, 2002)
;
_computing_data_collection
;
X-AREA (Stoe & Cie, 2002)
;
_computing_data_reduction
;
X-RED32 (Stoe & Cie, 2002)
;
_computing_molecular_graphics
;
ORTEP-3 for Windows (Farrugia, 2012) and Mercury (Macrae <i>et al.</i>,
2006)
;
_computing_publication_material
;
SHELXL2018 (Sheldrick, 2015b), WinGX (Farrugia, 2012)
and PLATON (Spek, 2009)
;
_computing_structure_refinement
;
SHELXL2018 (Sheldrick, 2015b)
;
_computing_structure_solution
;
SHELXT2018 (Sheldrick, 2015a)
;
_diffrn_ambient_temperature 296(2)
_diffrn_detector 'image plate (34 cm diameter)'
_diffrn_detector_area_resol_mean 6.67
_diffrn_measured_fraction_theta_full 1.000
_diffrn_measured_fraction_theta_max 1.000
_diffrn_measurement_device '2-circle goniometer'
_diffrn_measurement_device_type 'Stoe IPDS 2'
_diffrn_measurement_method 'rotation method'
_diffrn_radiation_monochromator 'plane graphite'
_diffrn_radiation_type 'Mo K\a'
_diffrn_radiation_wavelength 0.71073
_diffrn_reflns_av_R_equivalents 0.0902
_diffrn_reflns_av_unetI/netI 0.0385
_diffrn_reflns_limit_h_max 10
_diffrn_reflns_limit_h_min -11
_diffrn_reflns_limit_k_max 22
_diffrn_reflns_limit_k_min -22
_diffrn_reflns_limit_l_max 12
_diffrn_reflns_limit_l_min -12
_diffrn_reflns_number 14575
_diffrn_reflns_theta_full 25.242
_diffrn_reflns_theta_max 25.995
_diffrn_reflns_theta_min 2.174
_diffrn_source 'sealed X-ray tube, 12 x 0.4 mm long-fine focus'
_diffrn_source_current 45
_diffrn_source_power 2.25
_diffrn_source_voltage 50
_exptl_absorpt_coefficient_mu 0.087
_exptl_absorpt_correction_T_max 0.9784
_exptl_absorpt_correction_T_min 0.9460
_exptl_absorpt_correction_type integration
_exptl_absorpt_process_details
;
(X-RED32; Stoe & Cie, 2002)
;
_exptl_crystal_colour yellow
_exptl_crystal_density_diffrn 1.229
_exptl_crystal_description prism
_exptl_crystal_F_000 704
_exptl_crystal_size_max 0.427
_exptl_crystal_size_mid 0.385
_exptl_crystal_size_min 0.371
_refine_diff_density_max 0.130
_refine_diff_density_min -0.123
_refine_ls_extinction_method none
_refine_ls_goodness_of_fit_ref 1.048
_refine_ls_hydrogen_treatment constr
_refine_ls_matrix_type full
_refine_ls_number_parameters 111
_refine_ls_number_reflns 1748
_refine_ls_number_restraints 0
_refine_ls_restrained_S_all 1.048
_refine_ls_R_factor_all 0.0807
_refine_ls_R_factor_gt 0.0496
_refine_ls_shift/su_max 0.000
_refine_ls_shift/su_mean 0.000
_refine_ls_structure_factor_coef Fsqd
_refine_ls_weighting_details 'w=1/[\s^2^(Fo^2^)+(0.0718P)^2^] where P=(Fo^2^+2Fc^2^)/3'
_refine_ls_weighting_scheme calc
_refine_ls_wR_factor_gt 0.1306
_refine_ls_wR_factor_ref 0.1476
_reflns_number_gt 1168
_reflns_number_total 1748
_reflns_threshold_expression 'I > 2\s(I)'
_cod_data_source_file mw2145sup1.cif
_cod_data_source_block I
_cod_database_code 2242947
_shelx_space_group_comment
;
The symmetry employed for this shelxl refinement is uniquely defined
by the following loop, which should always be used as a source of
symmetry information in preference to the above space-group names.
They are only intended as comments.
;

loop_
_space_group_symop_operation_xyz
'x, y, z'
'-x+1/2, -y, z+1/2'
'-x, y+1/2, -z+1/2'
'x+1/2, -y+1/2, -z'
'-x, -y, -z'
'x-1/2, y, -z-1/2'
'x, -y-1/2, z-1/2'
'-x-1/2, y-1/2, z'

loop_
_atom_site_type_symbol
_atom_site_label
_atom_site_fract_x
_atom_site_fract_y
_atom_site_fract_z
_atom_site_U_iso_or_equiv
_atom_site_adp_type
_atom_site_calc_flag
_atom_site_occupancy
O O1 0.64879(13) 0.70439(8) 0.55583(15) 0.0835(5) Uani d 1
O O2 0.25840(10) 0.58665(10) 0.69551(15) 0.0943(6) Uani d 1
N N1 0.49079(12) 0.60150(8) 0.65857(16) 0.0654(5) Uani d 1
H H1 0.572027 0.603270 0.696112 0.078 Uiso calc 1
C C3 0.48608(15) 0.61300(10) 0.5196(2) 0.0622(5) Uani d 1
C C8 0.57097(16) 0.66649(11) 0.4655(2) 0.0678(5) Uani d 1
C C2 0.37959(16) 0.58800(10) 0.7378(2) 0.0702(5) Uani d 1
C C4 0.40284(18) 0.57277(11) 0.4362(2) 0.0739(6) Uani d 1
H H4 0.346101 0.537006 0.471444 0.089 Uiso calc 1
C C7 0.5712(2) 0.67836(14) 0.3299(2) 0.0872(7) Uani d 1
H H7 0.627687 0.713842 0.293428 0.105 Uiso calc 1
C C1 0.4131(2) 0.57364(14) 0.8795(2) 0.0937(8) Uani d 1
H H1A 0.349072 0.599462 0.935617 0.141 Uiso calc 1
H H1B 0.507637 0.588706 0.897970 0.141 Uiso calc 1
H H1C 0.404506 0.523450 0.896863 0.141 Uiso calc 1
C C5 0.4032(2) 0.58533(13) 0.3000(3) 0.0917(7) Uani d 1
H H5 0.346474 0.558364 0.243764 0.110 Uiso calc 1
C C6 0.4874(2) 0.63744(16) 0.2492(3) 0.0996(8) Uani d 1
H H6 0.487972 0.645447 0.157579 0.119 Uiso calc 1
C C9 0.7372(2) 0.75987(14) 0.5065(3) 0.1092(9) Uani d 1
H H9A 0.802856 0.740327 0.443554 0.164 Uiso calc 1
H H9B 0.787667 0.781102 0.579383 0.164 Uiso calc 1
H H9C 0.680779 0.795524 0.463403 0.164 Uiso calc 1

loop_
_atom_site_aniso_label
_atom_site_aniso_U_11
_atom_site_aniso_U_22
_atom_site_aniso_U_33
_atom_site_aniso_U_12
_atom_site_aniso_U_13
_atom_site_aniso_U_23
O1 0.0703(8) 0.0959(10) 0.0843(11) -0.0264(7) 0.0062(7) -0.0008(8)
O2 0.0401(6) 0.1531(15) 0.0896(11) -0.0056(7) 0.0017(6) 0.0087(10)
N1 0.0397(6) 0.0882(11) 0.0682(11) -0.0052(6) -0.0012(6) 0.0051(8)
C3 0.0445(7) 0.0737(11) 0.0683(13) 0.0031(7) 0.0007(7) -0.0008(9)
C8 0.0530(8) 0.0804(12) 0.0699(14) 0.0004(9) 0.0043(8) 0.0014(10)
C2 0.0459(8) 0.0903(14) 0.0744(14) -0.0029(9) 0.0031(8) 0.0061(11)
C4 0.0579(9) 0.0824(13) 0.0813(16) -0.0002(9) -0.0059(9) -0.0065(11)
C7 0.0767(13) 0.1117(18) 0.0732(17) 0.0005(12) 0.0110(11) 0.0104(13)
C1 0.0611(11) 0.142(2) 0.0778(16) -0.0005(12) 0.0054(10) 0.0168(14)
C5 0.0773(12) 0.1154(19) 0.0823(17) 0.0060(13) -0.0135(12) -0.0179(14)
C6 0.0955(16) 0.134(2) 0.0697(16) 0.0068(15) 0.0001(12) 0.0016(16)
C9 0.0960(15) 0.1067(18) 0.125(2) -0.0392(14) 0.0343(15) -0.0085(17)

loop_
_atom_type_symbol
_atom_type_description
_atom_type_scat_dispersion_real
_atom_type_scat_dispersion_imag
_atom_type_scat_source
C C 0.0033 0.0016 'International Tables Vol C Tables 4.2.6.8 and 6.1.1.4'
H H 0.0000 0.0000 'International Tables Vol C Tables 4.2.6.8 and 6.1.1.4'
N N 0.0061 0.0033 'International Tables Vol C Tables 4.2.6.8 and 6.1.1.4'
O O 0.0106 0.0060 'International Tables Vol C Tables 4.2.6.8 and 6.1.1.4'

loop_
_geom_angle_atom_site_label_1
_geom_angle_atom_site_label_2
_geom_angle_atom_site_label_3
_geom_angle
C8 O1 C9 117.93(18)
C2 N1 C3 125.90(14)
C2 N1 H1 117.1
C3 N1 H1 117.1
C4 C3 C8 119.4(2)
C4 C3 N1 122.29(17)
C8 C3 N1 118.33(16)
O1 C8 C7 124.65(18)
O1 C8 C3 115.38(18)
C7 C8 C3 119.97(19)
O2 C2 N1 122.48(19)
O2 C2 C1 122.00(16)
N1 C2 C1 115.51(15)
C3 C4 C5 120.2(2)
C3 C4 H4 119.9
C5 C4 H4 119.9
C6 C7 C8 119.5(2)
C6 C7 H7 120.3
C8 C7 H7 120.3
C2 C1 H1A 109.5
C2 C1 H1B 109.5
H1A C1 H1B 109.5
C2 C1 H1C 109.5
H1A C1 H1C 109.5
H1B C1 H1C 109.5
C6 C5 C4 119.5(2)
C6 C5 H5 120.2
C4 C5 H5 120.2
C5 C6 C7 121.5(2)
C5 C6 H6 119.3
C7 C6 H6 119.3
O1 C9 H9A 109.5
O1 C9 H9B 109.5
H9A C9 H9B 109.5
O1 C9 H9C 109.5
H9A C9 H9C 109.5
H9B C9 H9C 109.5

loop_
_geom_bond_atom_site_label_1
_geom_bond_atom_site_label_2
_geom_bond_distance
O1 C8 1.368(2)
O1 C9 1.426(2)
O2 C2 1.2285(19)
N1 C2 1.347(2)
N1 C3 1.410(2)
N1 H1 0.8600
C3 C4 1.376(3)
C3 C8 1.397(3)
C8 C7 1.377(3)
C2 C1 1.480(3)
C4 C5 1.385(3)
C4 H4 0.9300
C7 C6 1.370(3)
C7 H7 0.9300
C1 H1A 0.9600
C1 H1B 0.9600
C1 H1C 0.9600
C5 C6 1.362(3)
C5 H5 0.9300
C6 H6 0.9300
C9 H9A 0.9600
C9 H9B 0.9600
C9 H9C 0.9600

loop_
_geom_hbond_atom_site_label_D
_geom_hbond_atom_site_label_H
_geom_hbond_atom_site_label_A
_geom_hbond_site_symmetry_A
_geom_hbond_distance_DH
_geom_hbond_distance_HA
_geom_hbond_distance_DA
_geom_hbond_angle_DHA
_geom_hbond_publ_flag
N1 H1 O2 6_657 0.86 2.10 2.9486(17) 168 yes
C1 H1B O2 6_657 0.96 2.56 3.378(2) 143 yes
C1 H9B Cg1 3_456 0.96 2.61 3.387 139 yes

loop_
_geom_torsion_atom_site_label_1
_geom_torsion_atom_site_label_2
_geom_torsion_atom_site_label_3
_geom_torsion_atom_site_label_4
_geom_torsion
C2 N1 C3 C4 -41.9(3)
C2 N1 C3 C8 139.18(19)
C9 O1 C8 C7 -0.4(3)
C9 O1 C8 C3 -179.83(17)
C4 C3 C8 O1 179.21(15)
N1 C3 C8 O1 -1.8(2)
C4 C3 C8 C7 -0.2(3)
N1 C3 C8 C7 178.77(17)
C3 N1 C2 O2 -2.5(3)
C3 N1 C2 C1 176.54(19)
C8 C3 C4 C5 -0.1(3)
N1 C3 C4 C5 -179.04(17)
O1 C8 C7 C6 -179.23(19)
C3 C8 C7 C6 0.2(3)
C3 C4 C5 C6 0.5(3)
C4 C5 C6 C7 -0.6(3)
C8 C7 C6 C5 0.2(4)

_cod_database_fobs_code 2242947
